data_4131567
loop_
_publ_author_name
'Dubey, Romain J.-C.'
'Comito, Robert J.'
'Wu, Zhenwei'
'Zhang, Guanghui'
'Rieth, Adam J.'
'Hendon, Christopher H.'
'Miller, Jeffrey T.'
'Dinc\(a, Mircea'

_publ_section_title
;
 Highly Stereoselective Heterogeneous Diene Polymerization by Co-MFU-4l: A
 Single-Site Catalyst Prepared by Cation Exchange.
;
_journal_issue 36
_journal_name_full 'Journal of the American Chemical Society'
_journal_page_first 12664
_journal_page_last 12669
_journal_paper_doi 10.1021/jacs.7b06841
_journal_volume 139
_journal_year 2017
_chemical_formula_sum 'C36 H40 B Cl Co N6'
_chemical_formula_weight 661.93
_chemical_name_common 'TpMes CoCl'
_chemical_name_systematic 'Cobalt Trispyrazolylmesitylborate chloride'
_space_group_crystal_system triclinic
_space_group_IT_number 1
_space_group_name_Hall 'P 1'
_space_group_name_H-M_alt 'P 1'
_atom_sites_solution_hydrogens mixed
_audit_creation_method SHELXL-2014/7
_cell_angle_alpha 102.47(3)
_cell_angle_beta 97.46(3)
_cell_angle_gamma 95.07(3)
_cell_formula_units_Z 2
_cell_length_a 9.1600(18)
_cell_length_b 10.940(2)
_cell_length_c 17.452(4)
_cell_measurement_reflns_used 23511
_cell_measurement_temperature 293(2)
_cell_measurement_theta_max 28.692
_cell_measurement_theta_min 1.053
_cell_volume 1680.9(7)
_computing_structure_refinement 'SHELXL-2014/7 (Sheldrick, 2014)'
_diffrn_ambient_temperature 293(2)
_diffrn_detector_area_resol_mean 8.3
_diffrn_measured_fraction_theta_full 0.999
_diffrn_measured_fraction_theta_max 0.999
_diffrn_measurement_device_type 'Bruker Smart APEX CCD'
_diffrn_measurement_method '\f and \w scans'
_diffrn_radiation_type MoK\a
_diffrn_radiation_wavelength 0.71073
_diffrn_reflns_av_R_equivalents 0.0462
_diffrn_reflns_av_unetI/netI 0.0227
_diffrn_reflns_Laue_measured_fraction_full 0.999
_diffrn_reflns_Laue_measured_fraction_max 0.999
_diffrn_reflns_limit_h_max 13
_diffrn_reflns_limit_h_min -13
_diffrn_reflns_limit_k_max 15
_diffrn_reflns_limit_k_min -15
_diffrn_reflns_limit_l_max 25
_diffrn_reflns_limit_l_min -25
_diffrn_reflns_number 254071
_diffrn_reflns_point_group_measured_fraction_full 0.999
_diffrn_reflns_point_group_measured_fraction_max 0.997
_diffrn_reflns_theta_full 25.242
_diffrn_reflns_theta_max 31.033
_diffrn_reflns_theta_min 1.920
_diffrn_source 'fine-focus sealed tube'
_exptl_absorpt_coefficient_mu 0.625
_exptl_absorpt_correction_T_max 0.969
_exptl_absorpt_correction_T_min 0.939
_exptl_absorpt_correction_type multi-scan
_exptl_absorpt_process_details 'SADABS (Sheldrick, 2009)'
_exptl_crystal_colour blue
_exptl_crystal_density_diffrn 1.308
_exptl_crystal_density_meas ?
_exptl_crystal_density_method 'not measured'
_exptl_crystal_description block
_exptl_crystal_F_000 694
_exptl_crystal_size_max 0.1
_exptl_crystal_size_mid 0.1
_exptl_crystal_size_min 0.05
_refine_diff_density_max 0.294
_refine_diff_density_min -0.312
_refine_diff_density_rms 0.045
_refine_ls_abs_structure_details
;
 Flack x determined using 9696 quotients [(I+)-(I-)]/[(I+)+(I-)]
 (Parsons, Flack and Wagner, Acta Cryst. B69 (2013) 249-259).
;
_refine_ls_abs_structure_Flack -0.003(2)
_refine_ls_extinction_method none
_refine_ls_goodness_of_fit_ref 1.029
_refine_ls_hydrogen_treatment mixed
_refine_ls_matrix_type full
_refine_ls_number_parameters 835
_refine_ls_number_reflns 21429
_refine_ls_number_restraints 5
_refine_ls_restrained_S_all 1.030
_refine_ls_R_factor_all 0.0302
_refine_ls_R_factor_gt 0.0280
_refine_ls_shift/su_max 0.016
_refine_ls_shift/su_mean 0.000
_refine_ls_structure_factor_coef Fsqd
_refine_ls_weighting_details 'w=1/[\s^2^(Fo^2^)+(0.0399P)^2^+0.3749P] where P=(Fo^2^+2Fc^2^)/3'
_refine_ls_weighting_scheme calc
_refine_ls_wR_factor_gt 0.0709
_refine_ls_wR_factor_ref 0.0721
_reflns_Friedel_coverage 0.997
_reflns_Friedel_fraction_full 0.999
_reflns_Friedel_fraction_max 0.996
_reflns_number_gt 20432
_reflns_number_total 21429
_reflns_threshold_expression 'I > 2\s(I)'
_cod_data_source_file ja7b06841_si_002.cif
_cod_data_source_block rjc_c
_cod_depositor_comments
;
The following automatic conversions were performed:

data item '_exptl_crystal_density_meas' value 'not measured' was
changed to '?' -- the value is perceived as not measured.

Automatic conversion script
Id: cif_fix_values 6909 2019-04-08 15:41:33Z antanas 
;
_cod_original_cell_volume 1680.8(6)
_cod_database_code 4131567
_shelx_shelxl_version_number 2014/7
_shelx_space_group_comment
;
The symmetry employed for this shelxl refinement is uniquely defined
by the following loop, which should always be used as a source of
symmetry information in preference to the above space-group names.
They are only intended as comments.
;

loop_
_space_group_symop_operation_xyz
'x, y, z'

loop_
_atom_site_label
_atom_site_type_symbol
_atom_site_fract_x
_atom_site_fract_y
_atom_site_fract_z
_atom_site_U_iso_or_equiv
_atom_site_adp_type
_atom_site_occupancy
_atom_site_site_symmetry_order
_atom_site_calc_flag
_atom_site_refinement_flags_posn
_atom_site_refinement_flags_adp
Co2 Co 0.41515(2) 0.12988(2) 0.32177(2) 0.01344(5) Uani 1 1 d . .
Co1 Co 0.53641(2) 0.77458(2) 0.80541(2) 0.01516(6) Uani 1 1 d . .
Cl2 Cl 0.60296(6) 0.16297(6) 0.26131(3) 0.02687(11) Uani 1 1 d . .
Cl1 Cl 0.36012(6) 0.87806(6) 0.84742(4) 0.03121(13) Uani 1 1 d . .
N131 N 0.84092(19) 0.73746(16) 0.80432(10) 0.0167(3) Uani 1 1 d . .
N221 N 0.30082(19) 0.21366(16) 0.46695(10) 0.0156(3) Uani 1 1 d . .
N111 N 0.65694(19) 0.54024(16) 0.76801(10) 0.0169(3) Uani 1 1 d . .
N132 N 0.75582(19) 0.82014(17) 0.84307(10) 0.0169(3) Uani 1 1 d . .
N212 N 0.20158(18) 0.14664(16) 0.28601(10) 0.0158(3) Uani 1 1 d . .
N222 N 0.42215(18) 0.23949(16) 0.43260(10) 0.0156(3) Uani 1 1 d . .
N232 N 0.36232(18) -0.02809(16) 0.35997(10) 0.0154(3) Uani 1 1 d . .
N211 N 0.11324(19) 0.13672(17) 0.34308(11) 0.0169(3) Uani 1 1 d . .
N121 N 0.67819(19) 0.67841(16) 0.67119(10) 0.0154(3) Uani 1 1 d . .
N122 N 0.56069(19) 0.74205(16) 0.68939(10) 0.0165(3) Uani 1 1 d . .
N112 N 0.54335(19) 0.58829(16) 0.80363(10) 0.0165(3) Uani 1 1 d . .
N231 N 0.24901(18) -0.01837(16) 0.40398(10) 0.0163(3) Uani 1 1 d . .
C131 C 0.9852(2) 0.7768(2) 0.83210(13) 0.0196(4) Uani 1 1 d . .
H131 H 1.0647 0.7370 0.8150 0.024 Uiso 1 1 calc R U
C221 C 0.3148(2) 0.29123(19) 0.53947(12) 0.0170(3) Uani 1 1 d . .
H221 H 0.2463 0.2926 0.5745 0.020 Uiso 1 1 calc R U
C211 C -0.0269(2) 0.1492(2) 0.31525(13) 0.0196(4) Uani 1 1 d . .
H211 H -0.1070 0.1463 0.3428 0.023 Uiso 1 1 calc R U
C11A C 0.1737(3) 0.3601(2) 0.74108(14) 0.0260(5) Uani 1 1 d . .
H11A H 0.1958 0.2785 0.7478 0.039 Uiso 1 1 calc R U
H11B H 0.2406 0.3908 0.7096 0.039 Uiso 1 1 calc R U
H11C H 0.0736 0.3535 0.7148 0.039 Uiso 1 1 calc R U
C129 C 0.3586(2) 0.95997(19) 0.62442(12) 0.0191(4) Uani 1 1 d . .
C229 C 0.7888(2) 0.35743(18) 0.50101(12) 0.0170(3) Uani 1 1 d . .
C122 C 0.5757(2) 0.7268(2) 0.56063(12) 0.0193(4) Uani 1 1 d . .
H122 H 0.5566 0.7349 0.5084 0.023 Uiso 1 1 calc R U
C111 C 0.6476(2) 0.41555(19) 0.76456(13) 0.0194(4) Uani 1 1 d . .
H111 H 0.7121 0.3615 0.7429 0.023 Uiso 1 1 calc R U
C215 C 0.2385(2) 0.07879(19) 0.10628(12) 0.0170(3) Uani 1 1 d . .
C222 C 0.4476(2) 0.36832(19) 0.55320(12) 0.0179(4) Uani 1 1 d . .
H222 H 0.4862 0.4305 0.5985 0.022 Uiso 1 1 calc R U
C239 C 0.5081(2) -0.27694(18) 0.24405(12) 0.0185(4) Uani 1 1 d . .
C139 C 0.7575(2) 1.0194(2) 1.01898(12) 0.0202(4) Uani 1 1 d . .
C213 C 0.1127(2) 0.16420(19) 0.22239(12) 0.0165(3) Uani 1 1 d . .
C117 C 0.0735(3) 0.5502(2) 0.93188(14) 0.0219(4) Uani 1 1 d . .
C123 C 0.4968(2) 0.77069(18) 0.62286(12) 0.0165(3) Uani 1 1 d . .
C228 C 0.9201(2) 0.4041(2) 0.47978(13) 0.0227(4) Uani 1 1 d . .
H228 H 1.0100 0.3872 0.5043 0.027 Uiso 1 1 calc R U
C128 C 0.2273(3) 1.0138(2) 0.62959(13) 0.0221(4) Uani 1 1 d . .
H128 H 0.2276 1.0990 0.6300 0.026 Uiso 1 1 calc R U
C138 C 0.6980(2) 1.1229(2) 1.06023(13) 0.0247(4) Uani 1 1 d . .
H138 H 0.6696 1.1206 1.1092 0.030 Uiso 1 1 calc R U
C234 C 0.5309(2) -0.18247(18) 0.31460(12) 0.0156(3) Uani 1 1 d . .
C235 C 0.6754(2) -0.12620(19) 0.34874(12) 0.0179(4) Uani 1 1 d . .
C127 C 0.0952(2) 0.9444(2) 0.63424(13) 0.0218(4) Uani 1 1 d . .
C233 C 0.4038(2) -0.14418(18) 0.35490(12) 0.0157(3) Uani 1 1 d . .
C132 C 0.9953(2) 0.8863(2) 0.89039(13) 0.0217(4) Uani 1 1 d . .
H132 H 1.0814 0.9337 0.9201 0.026 Uiso 1 1 calc R U
C22C C 0.7957(2) 0.2822(2) 0.56392(13) 0.0224(4) Uani 1 1 d . .
H22A H 0.8865 0.2446 0.5662 0.034 Uiso 1 1 calc R U
H22B H 0.7131 0.2171 0.5512 0.034 Uiso 1 1 calc R U
H22C H 0.7919 0.3368 0.6145 0.034 Uiso 1 1 calc R U
C212 C -0.0327(2) 0.1671(2) 0.23964(13) 0.0220(4) Uani 1 1 d . .
H212 H -0.1159 0.1787 0.2065 0.026 Uiso 1 1 calc R U
C134 C 0.7922(2) 1.02018(19) 0.94337(12) 0.0185(4) Uani 1 1 d . .
C13C C 0.7902(3) 0.9116(2) 1.05807(14) 0.0281(5) Uani 1 1 d . .
H13A H 0.8932 0.9226 1.0805 0.042 Uiso 1 1 calc R U
H13B H 0.7674 0.8332 1.0191 0.042 Uiso 1 1 calc R U
H13C H 0.7305 0.9109 1.0994 0.042 Uiso 1 1 calc R U
C133 C 0.8493(2) 0.91099(19) 0.89543(12) 0.0173(3) Uani 1 1 d . .
C224 C 0.6533(2) 0.38271(18) 0.46338(12) 0.0161(3) Uani 1 1 d . .
C225 C 0.6513(2) 0.45459(19) 0.40597(13) 0.0198(4) Uani 1 1 d . .
C238 C 0.6308(3) -0.3133(2) 0.20862(14) 0.0228(4) Uani 1 1 d . .
H238 H 0.6161 -0.3759 0.1619 0.027 Uiso 1 1 calc R U
C115 C 0.1909(2) 0.44984(19) 0.82098(12) 0.0185(4) Uani 1 1 d . .
C216 C 0.2840(2) 0.0902(2) 0.03456(12) 0.0193(4) Uani 1 1 d . .
H216 H 0.3344 0.0280 0.0081 0.023 Uiso 1 1 calc R U
C137 C 0.6803(3) 1.2286(2) 1.03020(14) 0.0260(4) Uani 1 1 d . .
C21C C 0.0613(3) 0.3856(2) 0.15677(15) 0.0258(4) Uani 1 1 d . .
H21A H 0.0806 0.4585 0.1357 0.039 Uiso 1 1 calc R U
H21B H 0.0976 0.4058 0.2127 0.039 Uiso 1 1 calc R U
H21C H -0.0435 0.3596 0.1481 0.039 Uiso 1 1 calc R U
C214 C 0.1673(2) 0.17512(19) 0.14786(12) 0.0160(3) Uani 1 1 d . .
C237 C 0.7738(3) -0.2582(2) 0.24157(14) 0.0234(4) Uani 1 1 d . .
C11B C -0.0648(3) 0.5717(3) 0.96918(16) 0.0308(5) Uani 1 1 d . .
H11D H -0.0851 0.5071 0.9972 0.046 Uiso 1 1 calc R U
H11E H -0.1470 0.5688 0.9284 0.046 Uiso 1 1 calc R U
H11F H -0.0500 0.6527 1.0056 0.046 Uiso 1 1 calc R U
C121 C 0.6882(2) 0.66877(19) 0.59377(12) 0.0169(3) Uani 1 1 d . .
H121 H 0.7591 0.6296 0.5670 0.020 Uiso 1 1 calc R U
C112 C 0.5268(2) 0.3810(2) 0.79838(13) 0.0210(4) Uani 1 1 d . .
H112 H 0.4944 0.3009 0.8041 0.025 Uiso 1 1 calc R U
C124 C 0.3583(2) 0.83219(18) 0.62470(12) 0.0169(3) Uani 1 1 d . .
C223 C 0.5119(2) 0.33288(18) 0.48435(12) 0.0154(3) Uani 1 1 d . .
C116 C 0.0653(2) 0.4695(2) 0.85770(13) 0.0210(4) Uani 1 1 d . .
H116 H -0.0263 0.4273 0.8317 0.025 Uiso 1 1 calc R U
C13B C 0.6204(3) 1.3413(3) 1.07691(18) 0.0367(6) Uani 1 1 d . .
H13D H 0.7014 1.4032 1.1048 0.055 Uiso 1 1 calc R U
H13E H 0.5637 1.3150 1.1143 0.055 Uiso 1 1 calc R U
H13F H 0.5580 1.3772 1.0412 0.055 Uiso 1 1 calc R U
C231 C 0.2193(2) -0.12744(19) 0.42576(12) 0.0182(4) Uani 1 1 d . .
H231 H 0.1469 -0.1444 0.4560 0.022 Uiso 1 1 calc R U
C113 C 0.4632(2) 0.49262(19) 0.82222(12) 0.0178(4) Uani 1 1 d . .
C23C C 0.3549(3) -0.3408(2) 0.20652(14) 0.0255(4) Uani 1 1 d . .
H23A H 0.3146 -0.3866 0.2416 0.038 Uiso 1 1 calc R U
H23B H 0.3606 -0.3981 0.1572 0.038 Uiso 1 1 calc R U
H23C H 0.2919 -0.2784 0.1969 0.038 Uiso 1 1 calc R U
C12C C 0.4975(3) 1.0397(2) 0.61823(18) 0.0305(5) Uani 1 1 d . .
H12A H 0.5064 1.0329 0.5633 0.046 Uiso 1 1 calc R U
H12B H 0.5822 1.0109 0.6442 0.046 Uiso 1 1 calc R U
H12C H 0.4923 1.1262 0.6432 0.046 Uiso 1 1 calc R U
C226 C 0.7860(3) 0.5011(2) 0.38727(15) 0.0272(5) Uani 1 1 d . .
H226 H 0.7853 0.5505 0.3501 0.033 Uiso 1 1 calc R U
C219 C 0.1389(2) 0.27983(19) 0.11558(13) 0.0191(4) Uani 1 1 d . .
C126 C 0.0975(2) 0.8174(2) 0.63413(14) 0.0227(4) Uani 1 1 d . .
H126 H 0.0101 0.7694 0.6369 0.027 Uiso 1 1 calc R U
C236 C 0.7942(2) -0.1654(2) 0.31129(14) 0.0218(4) Uani 1 1 d . .
H236 H 0.8898 -0.1282 0.3337 0.026 Uiso 1 1 calc R U
C232 C 0.3146(2) -0.21011(19) 0.39550(13) 0.0191(4) Uani 1 1 d . .
H232 H 0.3186 -0.2925 0.4010 0.023 Uiso 1 1 calc R U
C12B C -0.0462(3) 1.0036(3) 0.63997(16) 0.0314(5) Uani 1 1 d . .
H12D H -0.0261 1.0837 0.6775 0.047 Uiso 1 1 calc R U
H12E H -0.1168 0.9494 0.6573 0.047 Uiso 1 1 calc R U
H12F H -0.0861 1.0156 0.5888 0.047 Uiso 1 1 calc R U
C218 C 0.1837(3) 0.2863(2) 0.04302(13) 0.0225(4) Uani 1 1 d . .
H218 H 0.1649 0.3553 0.0218 0.027 Uiso 1 1 calc R U
C136 C 0.7191(3) 1.2292(2) 0.95606(15) 0.0281(5) Uani 1 1 d . .
H136 H 0.7085 1.3001 0.9355 0.034 Uiso 1 1 calc R U
C125 C 0.2269(2) 0.7602(2) 0.63001(13) 0.0200(4) Uani 1 1 d . .
C217 C 0.2555(2) 0.1927(2) 0.00159(13) 0.0213(4) Uani 1 1 d . .
C118 C 0.2118(3) 0.6100(2) 0.97020(13) 0.0225(4) Uani 1 1 d . .
H118 H 0.2190 0.6629 1.0204 0.027 Uiso 1 1 calc R U
C227 C 0.9203(3) 0.4755(2) 0.42276(15) 0.0278(5) Uani 1 1 d . .
C22B C 1.0655(3) 0.5216(4) 0.4006(2) 0.0458(8) Uani 1 1 d . .
H22D H 1.0473 0.5714 0.3621 0.069 Uiso 1 1 calc R U
H22E H 1.1137 0.4507 0.3785 0.069 Uiso 1 1 calc R U
H22F H 1.1280 0.5721 0.4472 0.069 Uiso 1 1 calc R U
C23A C 0.7044(2) -0.0259(2) 0.42438(13) 0.0231(4) Uani 1 1 d . .
H23D H 0.8083 -0.0139 0.4451 0.035 Uiso 1 1 calc R U
H23E H 0.6488 -0.0512 0.4625 0.035 Uiso 1 1 calc R U
H23F H 0.6748 0.0517 0.4140 0.035 Uiso 1 1 calc R U
C119 C 0.3401(2) 0.5938(2) 0.93635(12) 0.0203(4) Uani 1 1 d . .
C23B C 0.9054(3) -0.2980(3) 0.20225(17) 0.0353(6) Uani 1 1 d . .
H23G H 0.9956 -0.2597 0.2368 0.053 Uiso 1 1 calc R U
H23H H 0.9020 -0.2714 0.1532 0.053 Uiso 1 1 calc R U
H23I H 0.9022 -0.3881 0.1919 0.053 Uiso 1 1 calc R U
C135 C 0.7739(3) 1.1260(2) 0.91133(14) 0.0243(4) Uani 1 1 d . .
C13A C 0.8128(4) 1.1294(3) 0.83079(17) 0.0391(6) Uani 1 1 d . .
H13G H 0.7915 1.2079 0.8182 0.059 Uiso 1 1 calc R U
H13H H 0.7553 1.0608 0.7917 0.059 Uiso 1 1 calc R U
H13I H 0.9164 1.1218 0.8309 0.059 Uiso 1 1 calc R U
C11C C 0.4861(3) 0.6630(2) 0.98109(14) 0.0285(5) Uani 1 1 d . .
H11G H 0.5082 0.7382 0.9627 0.043 Uiso 1 1 calc R U
H11H H 0.5631 0.6097 0.9723 0.043 Uiso 1 1 calc R U
H11I H 0.4802 0.6851 1.0368 0.043 Uiso 1 1 calc R U
C22A C 0.5077(3) 0.4826(2) 0.36432(15) 0.0276(5) Uani 1 1 d . .
H22G H 0.5246 0.5595 0.3470 0.041 Uiso 1 1 calc R U
H22H H 0.4363 0.4914 0.4002 0.041 Uiso 1 1 calc R U
H22I H 0.4708 0.4146 0.3191 0.041 Uiso 1 1 calc R U
C12A C 0.2231(3) 0.6239(2) 0.63448(18) 0.0300(5) Uani 1 1 d . .
H12G H 0.2625 0.6192 0.6873 0.045 Uiso 1 1 calc R U
H12H H 0.2818 0.5816 0.5976 0.045 Uiso 1 1 calc R U
H12I H 0.1226 0.5840 0.6213 0.045 Uiso 1 1 calc R U
C21B C 0.2998(3) 0.2008(3) -0.07750(15) 0.0300(5) Uani 1 1 d . .
H21D H 0.2230 0.1558 -0.1194 0.045 Uiso 1 1 calc R U
H21E H 0.3904 0.1643 -0.0832 0.045 Uiso 1 1 calc R U
H21F H 0.3143 0.2877 -0.0803 0.045 Uiso 1 1 calc R U
C114 C 0.3296(2) 0.51309(19) 0.86064(12) 0.0172(4) Uani 1 1 d . .
C21A C 0.2651(3) -0.0396(2) 0.13460(13) 0.0224(4) Uani 1 1 d . .
H21G H 0.2608 -0.1088 0.0896 0.034 Uiso 1 1 calc R U
H21H H 0.1903 -0.0577 0.1657 0.034 Uiso 1 1 calc R U
H21I H 0.3611 -0.0274 0.1665 0.034 Uiso 1 1 calc R U
B2 B 0.1777(2) 0.1068(2) 0.42208(13) 0.0159(4) Uani 1 1 d D .
H2 H 0.095(3) 0.098(3) 0.4558(16) 0.024 Uiso 1 1 d D U
B1 B 0.7682(2) 0.6258(2) 0.73604(13) 0.0158(4) Uani 1 1 d D .
H1 H 0.846(3) 0.578(3) 0.7100(16) 0.024 Uiso 1 1 d D U

loop_
_atom_site_aniso_label
_atom_site_aniso_U_11
_atom_site_aniso_U_22
_atom_site_aniso_U_33
_atom_site_aniso_U_23
_atom_site_aniso_U_13
_atom_site_aniso_U_12
Co2 0.00990(11) 0.01632(11) 0.01419(11) 0.00267(9) 0.00338(9) 0.00194(9)
Co1 0.01228(12) 0.01667(12) 0.01562(12) 0.00068(9) 0.00284(9) 0.00336(9)
Cl2 0.0160(2) 0.0422(3) 0.0242(2) 0.0084(2) 0.00973(18) 0.0019(2)
Cl1 0.0211(3) 0.0363(3) 0.0335(3) -0.0033(2) 0.0077(2) 0.0121(2)
N131 0.0137(7) 0.0180(8) 0.0171(8) 0.0003(6) 0.0018(6) 0.0042(6)
N221 0.0130(7) 0.0184(7) 0.0153(7) 0.0027(6) 0.0036(6) 0.0024(6)
N111 0.0154(7) 0.0170(7) 0.0183(8) 0.0022(6) 0.0038(6) 0.0044(6)
N132 0.0135(7) 0.0178(7) 0.0180(8) 0.0004(6) 0.0021(6) 0.0036(6)
N212 0.0127(7) 0.0189(7) 0.0155(7) 0.0027(6) 0.0032(6) 0.0020(6)
N222 0.0112(7) 0.0175(7) 0.0177(7) 0.0027(6) 0.0037(6) 0.0015(6)
N232 0.0127(7) 0.0174(7) 0.0161(7) 0.0028(6) 0.0044(6) 0.0016(6)
N211 0.0122(7) 0.0211(8) 0.0174(8) 0.0035(6) 0.0037(6) 0.0019(6)
N121 0.0137(8) 0.0162(7) 0.0160(8) 0.0012(6) 0.0036(6) 0.0041(6)
N122 0.0144(7) 0.0186(7) 0.0160(7) 0.0014(6) 0.0020(6) 0.0055(6)
N112 0.0148(7) 0.0167(7) 0.0175(7) 0.0016(6) 0.0038(6) 0.0033(6)
N231 0.0125(7) 0.0188(7) 0.0173(7) 0.0031(6) 0.0044(6) 0.0006(6)
C131 0.0119(9) 0.0212(9) 0.0240(10) 0.0013(8) 0.0013(7) 0.0038(7)
C221 0.0160(9) 0.0197(9) 0.0151(8) 0.0015(7) 0.0048(7) 0.0038(7)
C211 0.0124(9) 0.0233(10) 0.0227(10) 0.0037(8) 0.0040(7) 0.0023(7)
C11A 0.0245(11) 0.0269(11) 0.0219(10) -0.0018(8) 0.0020(8) -0.0007(9)
C129 0.0215(9) 0.0190(9) 0.0176(9) 0.0043(7) 0.0049(7) 0.0044(7)
C229 0.0161(8) 0.0151(8) 0.0174(9) 0.0002(7) 0.0010(7) 0.0000(7)
C122 0.0194(9) 0.0215(9) 0.0165(9) 0.0030(7) 0.0038(7) 0.0026(7)
C111 0.0198(9) 0.0179(9) 0.0207(9) 0.0038(7) 0.0033(7) 0.0052(7)
C215 0.0150(8) 0.0184(8) 0.0171(8) 0.0041(7) 0.0008(7) 0.0020(7)
C222 0.0180(9) 0.0171(8) 0.0173(9) 0.0010(7) 0.0028(7) 0.0011(7)
C239 0.0231(10) 0.0151(8) 0.0170(9) 0.0028(7) 0.0017(7) 0.0043(7)
C139 0.0165(9) 0.0227(9) 0.0182(9) 0.0001(7) -0.0004(7) 0.0011(7)
C213 0.0126(8) 0.0182(8) 0.0178(8) 0.0026(7) 0.0012(7) 0.0013(6)
C117 0.0220(10) 0.0233(9) 0.0237(10) 0.0086(8) 0.0075(8) 0.0072(8)
C123 0.0165(9) 0.0155(8) 0.0170(8) 0.0025(7) 0.0016(7) 0.0025(6)
C228 0.0156(9) 0.0250(10) 0.0237(10) 0.0002(8) 0.0016(7) -0.0027(7)
C128 0.0274(11) 0.0192(9) 0.0214(10) 0.0052(7) 0.0057(8) 0.0089(8)
C138 0.0202(10) 0.0298(11) 0.0185(9) -0.0047(8) 0.0008(8) 0.0024(8)
C234 0.0156(8) 0.0147(7) 0.0170(8) 0.0037(6) 0.0036(7) 0.0033(6)
C235 0.0169(9) 0.0183(8) 0.0185(9) 0.0038(7) 0.0032(7) 0.0029(7)
C127 0.0199(9) 0.0272(10) 0.0185(9) 0.0038(8) 0.0023(7) 0.0090(8)
C233 0.0144(8) 0.0162(8) 0.0156(8) 0.0028(7) 0.0011(6) 0.0011(6)
C132 0.0142(9) 0.0230(9) 0.0240(10) -0.0007(8) -0.0009(7) 0.0019(7)
C22C 0.0197(9) 0.0242(10) 0.0224(10) 0.0058(8) -0.0008(8) 0.0026(8)
C212 0.0125(9) 0.0311(11) 0.0223(10) 0.0068(8) 0.0009(7) 0.0037(8)
C134 0.0150(8) 0.0193(9) 0.0184(9) -0.0004(7) 0.0004(7) 0.0015(7)
C13C 0.0377(13) 0.0253(10) 0.0205(10) 0.0049(8) 0.0032(9) 0.0027(9)
C133 0.0157(9) 0.0181(8) 0.0167(9) 0.0019(7) 0.0009(7) 0.0026(7)
C224 0.0152(8) 0.0144(8) 0.0172(8) 0.0009(6) 0.0029(7) 0.0006(6)
C225 0.0215(9) 0.0176(8) 0.0203(9) 0.0058(7) 0.0020(7) 0.0004(7)
C238 0.0314(12) 0.0202(9) 0.0182(9) 0.0027(8) 0.0071(8) 0.0097(8)
C115 0.0201(9) 0.0167(8) 0.0183(9) 0.0035(7) 0.0022(7) 0.0026(7)
C216 0.0186(9) 0.0216(9) 0.0162(9) 0.0015(7) 0.0013(7) 0.0027(7)
C137 0.0207(10) 0.0241(10) 0.0268(11) -0.0065(8) -0.0014(8) 0.0056(8)
C21C 0.0250(11) 0.0216(10) 0.0314(12) 0.0049(8) 0.0051(9) 0.0081(8)
C214 0.0124(8) 0.0186(8) 0.0155(8) 0.0023(7) -0.0004(6) 0.0013(6)
C237 0.0259(11) 0.0251(10) 0.0245(10) 0.0087(8) 0.0118(8) 0.0129(8)
C11B 0.0248(12) 0.0401(13) 0.0311(12) 0.0083(10) 0.0123(9) 0.0106(10)
C121 0.0157(9) 0.0177(8) 0.0154(8) -0.0002(7) 0.0028(7) 0.0013(7)
C112 0.0219(10) 0.0186(9) 0.0240(10) 0.0061(7) 0.0060(8) 0.0030(7)
C124 0.0171(9) 0.0179(8) 0.0152(8) 0.0024(7) 0.0017(7) 0.0043(7)
C223 0.0129(8) 0.0161(8) 0.0167(8) 0.0034(7) 0.0008(6) 0.0027(6)
C116 0.0170(9) 0.0234(9) 0.0237(10) 0.0073(8) 0.0040(7) 0.0029(7)
C13B 0.0323(13) 0.0304(12) 0.0389(14) -0.0109(10) 0.0008(11) 0.0116(10)
C231 0.0145(9) 0.0204(9) 0.0201(9) 0.0057(7) 0.0035(7) -0.0007(7)
C113 0.0175(9) 0.0189(9) 0.0166(8) 0.0040(7) 0.0023(7) 0.0016(7)
C23C 0.0265(11) 0.0243(10) 0.0212(10) -0.0001(8) -0.0018(8) 0.0005(8)
C12C 0.0282(12) 0.0226(10) 0.0449(14) 0.0108(10) 0.0152(10) 0.0036(9)
C226 0.0287(12) 0.0265(11) 0.0269(11) 0.0101(9) 0.0050(9) -0.0046(9)
C219 0.0168(9) 0.0187(9) 0.0211(9) 0.0031(7) 0.0012(7) 0.0037(7)
C126 0.0158(9) 0.0245(10) 0.0259(10) 0.0040(8) -0.0008(8) 0.0024(7)
C236 0.0158(9) 0.0241(10) 0.0271(10) 0.0072(8) 0.0056(8) 0.0047(7)
C232 0.0169(9) 0.0178(8) 0.0230(9) 0.0060(7) 0.0037(7) 0.0007(7)
C12B 0.0253(12) 0.0358(12) 0.0340(13) 0.0054(10) 0.0049(10) 0.0149(10)
C218 0.0231(10) 0.0217(9) 0.0238(10) 0.0088(8) 0.0011(8) 0.0035(8)
C136 0.0317(12) 0.0208(10) 0.0301(11) 0.0027(9) 0.0000(9) 0.0089(9)
C125 0.0173(9) 0.0193(9) 0.0218(9) 0.0036(7) -0.0012(7) 0.0028(7)
C217 0.0206(10) 0.0249(10) 0.0182(9) 0.0063(8) 0.0012(7) 0.0009(8)
C118 0.0258(11) 0.0244(10) 0.0168(9) 0.0021(7) 0.0046(8) 0.0045(8)
C227 0.0232(11) 0.0298(11) 0.0283(11) 0.0046(9) 0.0070(9) -0.0084(9)
C22B 0.0275(14) 0.066(2) 0.0431(16) 0.0184(15) 0.0074(12) -0.0171(13)
C23A 0.0171(9) 0.0264(10) 0.0214(10) -0.0020(8) 0.0015(7) 0.0001(8)
C119 0.0222(10) 0.0221(9) 0.0152(9) 0.0028(7) 0.0018(7) 0.0010(7)
C23B 0.0328(13) 0.0446(15) 0.0358(13) 0.0105(11) 0.0195(11) 0.0212(11)
C135 0.0273(11) 0.0216(9) 0.0233(10) 0.0027(8) 0.0033(8) 0.0056(8)
C13A 0.0601(19) 0.0318(13) 0.0325(13) 0.0144(11) 0.0155(13) 0.0145(12)
C11C 0.0249(11) 0.0359(12) 0.0195(10) -0.0004(9) 0.0009(8) -0.0033(9)
C22A 0.0267(11) 0.0273(11) 0.0320(12) 0.0153(9) -0.0007(9) 0.0062(9)
C12A 0.0194(10) 0.0205(10) 0.0485(15) 0.0094(10) -0.0017(10) 0.0002(8)
C21B 0.0373(14) 0.0337(13) 0.0228(11) 0.0114(10) 0.0086(10) 0.0067(10)
C114 0.0193(9) 0.0170(8) 0.0158(8) 0.0042(7) 0.0030(7) 0.0030(7)
C21A 0.0291(11) 0.0183(9) 0.0214(10) 0.0052(7) 0.0056(8) 0.0066(8)
B2 0.0121(9) 0.0181(9) 0.0172(9) 0.0025(7) 0.0035(7) 0.0021(7)
B1 0.0128(9) 0.0160(9) 0.0179(9) 0.0015(7) 0.0024(7) 0.0032(7)

loop_
_atom_type_symbol
_atom_type_description
_atom_type_scat_dispersion_real
_atom_type_scat_dispersion_imag
_atom_type_scat_source
C C 0.0033 0.0016 'International Tables Vol C Tables 4.2.6.8 and 6.1.1.4'
H H 0.0000 0.0000 'International Tables Vol C Tables 4.2.6.8 and 6.1.1.4'
B B 0.0013 0.0007 'International Tables Vol C Tables 4.2.6.8 and 6.1.1.4'
N N 0.0061 0.0033 'International Tables Vol C Tables 4.2.6.8 and 6.1.1.4'
Cl Cl 0.1484 0.1585 'International Tables Vol C Tables 4.2.6.8 and 6.1.1.4'
Co Co 0.3494 0.9721 'International Tables Vol C Tables 4.2.6.8 and 6.1.1.4'

loop_
_geom_angle_atom_site_label_1
_geom_angle_atom_site_label_2
_geom_angle_atom_site_label_3
_geom_angle
N212 Co2 N232 92.90(7)
N212 Co2 N222 94.55(8)
N232 Co2 N222 91.22(7)
N212 Co2 Cl2 127.19(5)
N232 Co2 Cl2 125.30(5)
N222 Co2 Cl2 116.63(6)
N132 Co1 N122 93.23(8)
N132 Co1 N112 93.55(8)
N122 Co1 N112 90.44(7)
N132 Co1 Cl1 126.91(6)
N122 Co1 Cl1 120.32(6)
N112 Co1 Cl1 123.09(6)
C131 N131 N132 109.43(17)
C131 N131 B1 129.89(18)
N132 N131 B1 120.52(16)
C221 N221 N222 109.15(17)
C221 N221 B2 131.06(18)
N222 N221 B2 119.78(16)
C111 N111 N112 108.95(17)
C111 N111 B1 130.03(17)
N112 N111 B1 120.97(16)
C133 N132 N131 107.11(17)
C133 N132 Co1 139.21(14)
N131 N132 Co1 113.67(13)
C213 N212 N211 106.91(16)
C213 N212 Co2 140.39(14)
N211 N212 Co2 112.69(13)
C223 N222 N221 107.53(16)
C223 N222 Co2 139.00(14)
N221 N222 Co2 113.46(13)
C233 N232 N231 107.55(16)
C233 N232 Co2 139.35(14)
N231 N232 Co2 113.09(12)
C211 N211 N212 109.33(17)
C211 N211 B2 129.85(18)
N212 N211 B2 120.70(16)
C121 N121 N122 108.97(17)
C121 N121 B1 131.60(17)
N122 N121 B1 119.34(16)
C123 N122 N121 107.75(16)
C123 N122 Co1 137.80(14)
N121 N122 Co1 114.36(13)
C113 N112 N111 107.72(16)
C113 N112 Co1 139.30(14)
N111 N112 Co1 112.79(13)
C231 N231 N232 109.32(17)
C231 N231 B2 130.48(17)
N232 N231 B2 120.19(16)
N131 C131 C132 108.41(19)
N131 C131 H131 125.8
C132 C131 H131 125.8
N221 C221 C222 108.68(18)
N221 C221 H221 125.7
C222 C221 H221 125.7
N211 C211 C212 108.90(19)
N211 C211 H211 125.5
C212 C211 H211 125.5
C115 C11A H11A 109.5
C115 C11A H11B 109.5
H11A C11A H11B 109.5
C115 C11A H11C 109.5
H11A C11A H11C 109.5
H11B C11A H11C 109.5
C128 C129 C124 118.9(2)
C128 C129 C12C 119.60(19)
C124 C129 C12C 121.45(19)
C228 C229 C224 118.88(19)
C228 C229 C22C 119.24(19)
C224 C229 C22C 121.88(18)
C121 C122 C123 105.14(18)
C121 C122 H122 127.4
C123 C122 H122 127.4
N111 C111 C112 108.99(19)
N111 C111 H111 125.5
C112 C111 H111 125.5
C216 C215 C214 119.26(19)
C216 C215 C21A 117.83(18)
C214 C215 C21A 122.89(18)
C221 C222 C223 105.30(18)
C221 C222 H222 127.4
C223 C222 H222 127.4
C238 C239 C234 119.0(2)
C238 C239 C23C 119.5(2)
C234 C239 C23C 121.49(19)
C134 C139 C138 119.0(2)
C134 C139 C13C 121.1(2)
C138 C139 C13C 119.9(2)
N212 C213 C212 108.98(18)
N212 C213 C214 122.72(18)
C212 C213 C214 128.28(19)
C118 C117 C116 118.0(2)
C118 C117 C11B 121.4(2)
C116 C117 C11B 120.6(2)
N122 C123 C122 109.28(18)
N122 C123 C124 118.82(18)
C122 C123 C124 131.78(19)
C229 C228 C227 121.7(2)
C229 C228 H228 119.2
C227 C228 H228 119.2
C129 C128 C127 122.1(2)
C129 C128 H128 119.0
C127 C128 H128 119.0
C137 C138 C139 121.8(2)
C137 C138 H138 119.1
C139 C138 H138 119.1
C239 C234 C235 120.08(19)
C239 C234 C233 120.36(18)
C235 C234 C233 119.53(18)
C236 C235 C234 118.93(19)
C236 C235 C23A 119.40(19)
C234 C235 C23A 121.67(18)
C126 C127 C128 117.9(2)
C126 C127 C12B 120.4(2)
C128 C127 C12B 121.7(2)
N232 C233 C232 108.95(18)
N232 C233 C234 121.05(17)
C232 C233 C234 129.93(18)
C131 C132 C133 105.70(19)
C131 C132 H132 127.1
C133 C132 H132 127.1
C229 C22C H22A 109.5
C229 C22C H22B 109.5
H22A C22C H22B 109.5
C229 C22C H22C 109.5
H22A C22C H22C 109.5
H22B C22C H22C 109.5
C211 C212 C213 105.87(19)
C211 C212 H212 127.1
C213 C212 H212 127.1
C139 C134 C135 120.2(2)
C139 C134 C133 121.40(19)
C135 C134 C133 118.41(19)
C139 C13C H13A 109.5
C139 C13C H13B 109.5
H13A C13C H13B 109.5
C139 C13C H13C 109.5
H13A C13C H13C 109.5
H13B C13C H13C 109.5
N132 C133 C132 109.34(18)
N132 C133 C134 120.54(18)
C132 C133 C134 129.97(19)
C225 C224 C229 120.29(19)
C225 C224 C223 119.82(18)
C229 C224 C223 119.90(18)
C226 C225 C224 118.9(2)
C226 C225 C22A 119.6(2)
C224 C225 C22A 121.5(2)
C237 C238 C239 121.5(2)
C237 C238 H238 119.3
C239 C238 H238 119.3
C116 C115 C114 118.97(19)
C116 C115 C11A 118.9(2)
C114 C115 C11A 122.2(2)
C217 C216 C215 121.6(2)
C217 C216 H216 119.2
C215 C216 H216 119.2
C138 C137 C136 118.4(2)
C138 C137 C13B 121.0(2)
C136 C137 C13B 120.6(2)
C219 C21C H21A 109.5
C219 C21C H21B 109.5
H21A C21C H21B 109.5
C219 C21C H21C 109.5
H21A C21C H21C 109.5
H21B C21C H21C 109.5
C215 C214 C219 119.75(18)
C215 C214 C213 120.83(18)
C219 C214 C213 119.29(18)
C236 C237 C238 118.7(2)
C236 C237 C23B 120.4(2)
C238 C237 C23B 120.9(2)
C117 C11B H11D 109.5
C117 C11B H11E 109.5
H11D C11B H11E 109.5
C117 C11B H11F 109.5
H11D C11B H11F 109.5
H11E C11B H11F 109.5
N121 C121 C122 108.84(18)
N121 C121 H121 125.6
C122 C121 H121 125.6
C111 C112 C113 105.28(18)
C111 C112 H112 127.4
C113 C112 H112 127.4
C129 C124 C125 120.10(19)
C129 C124 C123 121.38(18)
C125 C124 C123 118.47(18)
N222 C223 C222 109.33(17)
N222 C223 C224 120.15(18)
C222 C223 C224 130.52(18)
C117 C116 C115 121.9(2)
C117 C116 H116 119.1
C115 C116 H116 119.1
C137 C13B H13D 109.5
C137 C13B H13E 109.5
H13D C13B H13E 109.5
C137 C13B H13F 109.5
H13D C13B H13F 109.5
H13E C13B H13F 109.5
N231 C231 C232 108.41(18)
N231 C231 H231 125.8
C232 C231 H231 125.8
N112 C113 C112 109.06(18)
N112 C113 C114 121.24(18)
C112 C113 C114 129.69(19)
C239 C23C H23A 109.5
C239 C23C H23B 109.5
H23A C23C H23B 109.5
C239 C23C H23C 109.5
H23A C23C H23C 109.5
H23B C23C H23C 109.5
C129 C12C H12A 109.5
C129 C12C H12B 109.5
H12A C12C H12B 109.5
C129 C12C H12C 109.5
H12A C12C H12C 109.5
H12B C12C H12C 109.5
C227 C226 C225 121.6(2)
C227 C226 H226 119.2
C225 C226 H226 119.2
C218 C219 C214 119.08(19)
C218 C219 C21C 118.59(19)
C214 C219 C21C 122.3(2)
C125 C126 C127 121.8(2)
C125 C126 H126 119.1
C127 C126 H126 119.1
C237 C236 C235 121.8(2)
C237 C236 H236 119.1
C235 C236 H236 119.1
C231 C232 C233 105.76(18)
C231 C232 H232 127.1
C233 C232 H232 127.1
C127 C12B H12D 109.5
C127 C12B H12E 109.5
H12D C12B H12E 109.5
C127 C12B H12F 109.5
H12D C12B H12F 109.5
H12E C12B H12F 109.5
C217 C218 C219 121.9(2)
C217 C218 H218 119.0
C219 C218 H218 119.0
C137 C136 C135 121.8(2)
C137 C136 H136 119.1
C135 C136 H136 119.1
C126 C125 C124 119.11(19)
C126 C125 C12A 119.0(2)
C124 C125 C12A 121.87(19)
C218 C217 C216 118.3(2)
C218 C217 C21B 120.8(2)
C216 C217 C21B 120.9(2)
C117 C118 C119 122.4(2)
C117 C118 H118 118.8
C119 C118 H118 118.8
C226 C227 C228 118.7(2)
C226 C227 C22B 121.8(2)
C228 C227 C22B 119.6(2)
C227 C22B H22D 109.5
C227 C22B H22E 109.5
H22D C22B H22E 109.5
C227 C22B H22F 109.5
H22D C22B H22F 109.5
H22E C22B H22F 109.5
C235 C23A H23D 109.5
C235 C23A H23E 109.5
H23D C23A H23E 109.5
C235 C23A H23F 109.5
H23D C23A H23F 109.5
H23E C23A H23F 109.5
C118 C119 C114 118.9(2)
C118 C119 C11C 119.4(2)
C114 C119 C11C 121.7(2)
C237 C23B H23G 109.5
C237 C23B H23H 109.5
H23G C23B H23H 109.5
C237 C23B H23I 109.5
H23G C23B H23I 109.5
H23H C23B H23I 109.5
C136 C135 C134 118.7(2)
C136 C135 C13A 120.3(2)
C134 C135 C13A 121.0(2)
C135 C13A H13G 109.5
C135 C13A H13H 109.5
H13G C13A H13H 109.5
C135 C13A H13I 109.5
H13G C13A H13I 109.5
H13H C13A H13I 109.5
C119 C11C H11G 109.5
C119 C11C H11H 109.5
H11G C11C H11H 109.5
C119 C11C H11I 109.5
H11G C11C H11I 109.5
H11H C11C H11I 109.5
C225 C22A H22G 109.5
C225 C22A H22H 109.5
H22G C22A H22H 109.5
C225 C22A H22I 109.5
H22G C22A H22I 109.5
H22H C22A H22I 109.5
C125 C12A H12G 109.5
C125 C12A H12H 109.5
H12G C12A H12H 109.5
C125 C12A H12I 109.5
H12G C12A H12I 109.5
H12H C12A H12I 109.5
C217 C21B H21D 109.5
C217 C21B H21E 109.5
H21D C21B H21E 109.5
C217 C21B H21F 109.5
H21D C21B H21F 109.5
H21E C21B H21F 109.5
C115 C114 C119 119.86(19)
C115 C114 C113 119.30(18)
C119 C114 C113 120.83(19)
C215 C21A H21G 109.5
C215 C21A H21H 109.5
H21G C21A H21H 109.5
C215 C21A H21I 109.5
H21G C21A H21I 109.5
H21H C21A H21I 109.5
N211 B2 N221 109.09(17)
N211 B2 N231 109.00(16)
N221 B2 N231 108.19(16)
N211 B2 H2 109.9(16)
N221 B2 H2 110.4(16)
N231 B2 H2 110.2(16)
N131 B1 N121 108.58(16)
N131 B1 N111 109.15(17)
N121 B1 N111 107.63(16)
N131 B1 H1 111.3(17)
N121 B1 H1 107.2(16)
N111 B1 H1 112.9(16)

loop_
_geom_bond_atom_site_label_1
_geom_bond_atom_site_label_2
_geom_bond_distance
Co2 N212 2.0115(18)
Co2 N232 2.0246(18)
Co2 N222 2.0335(18)
Co2 Cl2 2.1749(8)
Co1 N132 2.0145(19)
Co1 N122 2.0236(18)
Co1 N112 2.0383(18)
Co1 Cl1 2.1677(9)
N131 C131 1.346(3)
N131 N132 1.371(2)
N131 B1 1.542(3)
N221 C221 1.346(3)
N221 N222 1.366(2)
N221 B2 1.547(3)
N111 C111 1.347(3)
N111 N112 1.367(2)
N111 B1 1.559(3)
N132 C133 1.346(3)
N212 C213 1.348(3)
N212 N211 1.378(2)
N222 C223 1.340(3)
N232 C233 1.346(2)
N232 N231 1.367(2)
N211 C211 1.341(3)
N211 B2 1.541(3)
N121 C121 1.348(3)
N121 N122 1.367(2)
N121 B1 1.554(3)
N122 C123 1.342(3)
N112 C113 1.346(3)
N231 C231 1.345(3)
N231 B2 1.557(3)
C131 C132 1.381(3)
C131 H131 0.9300
C221 C222 1.380(3)
C221 H221 0.9300
C211 C212 1.370(3)
C211 H211 0.9300
C11A C115 1.503(3)
C11A H11A 0.9600
C11A H11B 0.9600
C11A H11C 0.9600
C129 C128 1.390(3)
C129 C124 1.399(3)
C129 C12C 1.508(3)
C229 C228 1.390(3)
C229 C224 1.406(3)
C229 C22C 1.506(3)
C122 C121 1.385(3)
C122 C123 1.404(3)
C122 H122 0.9300
C111 C112 1.381(3)
C111 H111 0.9300
C215 C216 1.396(3)
C215 C214 1.405(3)
C215 C21A 1.510(3)
C222 C223 1.402(3)
C222 H222 0.9300
C239 C238 1.399(3)
C239 C234 1.405(3)
C239 C23C 1.509(3)
C139 C134 1.398(3)
C139 C138 1.399(3)
C139 C13C 1.518(3)
C213 C212 1.405(3)
C213 C214 1.477(3)
C117 C118 1.387(3)
C117 C116 1.390(3)
C117 C11B 1.511(3)
C123 C124 1.489(3)
C228 C227 1.391(3)
C228 H228 0.9300
C128 C127 1.391(3)
C128 H128 0.9300
C138 C137 1.382(4)
C138 H138 0.9300
C234 C235 1.406(3)
C234 C233 1.482(3)
C235 C236 1.393(3)
C235 C23A 1.500(3)
C127 C126 1.391(3)
C127 C12B 1.505(3)
C233 C232 1.399(3)
C132 C133 1.397(3)
C132 H132 0.9300
C22C H22A 0.9600
C22C H22B 0.9600
C22C H22C 0.9600
C212 H212 0.9300
C134 C135 1.404(3)
C134 C133 1.481(3)
C13C H13A 0.9600
C13C H13B 0.9600
C13C H13C 0.9600
C224 C225 1.400(3)
C224 C223 1.481(3)
C225 C226 1.397(3)
C225 C22A 1.507(3)
C238 C237 1.388(4)
C238 H238 0.9300
C115 C116 1.399(3)
C115 C114 1.408(3)
C216 C217 1.395(3)
C216 H216 0.9300
C137 C136 1.387(4)
C137 C13B 1.513(3)
C21C C219 1.510(3)
C21C H21A 0.9600
C21C H21B 0.9600
C21C H21C 0.9600
C214 C219 1.411(3)
C237 C236 1.386(3)
C237 C23B 1.515(3)
C11B H11D 0.9600
C11B H11E 0.9600
C11B H11F 0.9600
C121 H121 0.9300
C112 C113 1.404(3)
C112 H112 0.9300
C124 C125 1.404(3)
C116 H116 0.9300
C13B H13D 0.9600
C13B H13E 0.9600
C13B H13F 0.9600
C231 C232 1.383(3)
C231 H231 0.9300
C113 C114 1.481(3)
C23C H23A 0.9600
C23C H23B 0.9600
C23C H23C 0.9600
C12C H12A 0.9600
C12C H12B 0.9600
C12C H12C 0.9600
C226 C227 1.384(4)
C226 H226 0.9300
C219 C218 1.395(3)
C126 C125 1.391(3)
C126 H126 0.9300
C236 H236 0.9300
C232 H232 0.9300
C12B H12D 0.9600
C12B H12E 0.9600
C12B H12F 0.9600
C218 C217 1.388(3)
C218 H218 0.9300
C136 C135 1.398(3)
C136 H136 0.9300
C125 C12A 1.508(3)
C217 C21B 1.507(3)
C118 C119 1.391(3)
C118 H118 0.9300
C227 C22B 1.507(4)
C22B H22D 0.9600
C22B H22E 0.9600
C22B H22F 0.9600
C23A H23D 0.9600
C23A H23E 0.9600
C23A H23F 0.9600
C119 C114 1.408(3)
C119 C11C 1.505(3)
C23B H23G 0.9600
C23B H23H 0.9600
C23B H23I 0.9600
C135 C13A 1.501(4)
C13A H13G 0.9600
C13A H13H 0.9600
C13A H13I 0.9600
C11C H11G 0.9600
C11C H11H 0.9600
C11C H11I 0.9600
C22A H22G 0.9600
C22A H22H 0.9600
C22A H22I 0.9600
C12A H12G 0.9600
C12A H12H 0.9600
C12A H12I 0.9600
C21B H21D 0.9600
C21B H21E 0.9600
C21B H21F 0.9600
C21A H21G 0.9600
C21A H21H 0.9600
C21A H21I 0.9600
B2 H2 1.02(2)
B1 H1 1.02(2)
